data_7202464
loop_
_publ_author_name
'Wolstenholme, David J.'
'Weigand, Jan J.'
'M. Cameron, Elinor'
'Cameron, T. Stanley'

_publ_section_title
;
 The progression of strong and weak hydrogen bonds in a series of
 ethylenediammonium dithiocyanate derivatives---a new bonding protocol
 for macromolecules?
;
_journal_issue 24
_journal_name_full 'Physical Chemistry Chemical Physics'
_journal_page_first 3569
_journal_page_last 3577
_journal_paper_doi 10.1039/b800108a
_journal_volume 10
_journal_year 2008
_chemical_formula_moiety 'C2 H10 N2, 2(C N S)'
_chemical_formula_sum 'C4 H10 N4 S2'
_chemical_formula_weight 178.28
_chemical_name_common 'Ethylenediammonium Dithiocyante'
_space_group_IT_number 14
_symmetry_cell_setting monoclinic
_symmetry_Int_Tables_number 14
_symmetry_space_group_name_Hall '-P 2ybc'
_symmetry_space_group_name_H-M 'P 1 21/c 1'
_audit_conform_dict_location ftp://ftp.iucr.org/pub/cif_core.dic
_audit_conform_dict_name cif_core.dic
_audit_conform_dict_version 2.3
_audit_creation_date '12-Sep-09 T12:54:35-00:00'
_audit_creation_method 'XD routine XDCIF'
_cell_angle_alpha 90
_cell_angle_beta 101.346(6)
_cell_angle_gamma 90
_cell_formula_units_Z 4
_cell_length_a 7.1297(9)
_cell_length_b 7.7609(9)
_cell_length_c 16.002(2)
_cell_measurement_reflns_used 2489
_cell_measurement_temperature 123.1(5)
_cell_measurement_theta_max 71.7
_cell_measurement_theta_min 3.9
_cell_volume 868.13(19)
_computing_cell_refinement 'CrystalClear (Rigaku Corp., 2000)'
_computing_data_collection 'CrystalClear (Rigaku Corp., 2000)'
_computing_data_reduction 'CrystalClear (Rigaku Corp., 2000)'
_computing_molecular_graphics 'Volkov et al, (2006)'
_computing_publication_material 'Volkov et al, (2006)'
_computing_structure_refinement 'Volkov et al, (2006)'
_computing_structure_solution 'SHELXS-97 (Sheldrick, 1990)'
_diffrn_ambient_temperature 123.1(5)
_diffrn_measurement_device_type ' Rigaku RAPID'
_diffrn_measurement_method \w
_diffrn_radiation_monochromator graphite
_diffrn_radiation_type MoK\a
_diffrn_radiation_wavelength 0.71070
_diffrn_reflns_limit_h_max 17
_diffrn_reflns_limit_h_min -17
_diffrn_reflns_limit_k_max 20
_diffrn_reflns_limit_k_min -17
_diffrn_reflns_limit_l_max 29
_diffrn_reflns_limit_l_min -42
_diffrn_reflns_number 41734
_diffrn_reflns_theta_max 72.37
_diffrn_reflns_theta_min 3.5
_exptl_absorpt_coefficient_mu 0.550
_exptl_absorpt_correction_T_max 1.0000
_exptl_absorpt_correction_T_min 0.8935
_exptl_absorpt_correction_type multi-scan
_exptl_absorpt_process_details
;
    Higashi, T. (1995). Program for Absorption Correction.
    Rigaku Corporation, Tokyo, Japan.
;
_exptl_crystal_colour Colorless
_exptl_crystal_density_diffrn 1.364
_exptl_crystal_density_method 'not measured'
_exptl_crystal_description needle
_exptl_crystal_F_000 376
_exptl_crystal_size_max 0.17
_exptl_crystal_size_mid 0.12
_exptl_crystal_size_min 0.11
_refine_diff_density_max 0.378
_refine_diff_density_min -0.357
_refine_diff_density_rms 0.058
_refine_ls_extinction_method none
_refine_ls_goodness_of_fit_ref 1.1705
_refine_ls_matrix_type full
_refine_ls_number_parameters 405
_refine_ls_number_reflns 10945
_refine_ls_number_restraints 0
_refine_ls_R_factor_all 0.054
_refine_ls_R_factor_gt 0.029
_refine_ls_shift/su_max 0
_refine_ls_structure_factor_coef F
_refine_ls_weighting_details
;
        calc w1 = [Fo*sqrt(w2) + sqrt(Fo^2^w2^2^ + sqrt(w2^2^))]^2^
        where
     calc w2 = q/[s^2^(Fo^2^) + (0.03 P)^2^ + 0.05 P + 0.00 + 0.00 sin(th)]
     where P = (0.3333 Fo^2^ + 0.6667 Fc^2^)
           q = 1.0
;
_refine_ls_weighting_scheme calc
_refine_ls_wR_factor_ref 0.044
_reflns_number_observed 15980
_reflns_number_total 41734
_reflns_threshold_expression >3sigma(I)
_cod_data_source_file cif2.txt
_cod_data_source_block scn-july
_cod_database_code 7202464

loop_
_space_group_symop_id
_space_group_symop_operation_xyz
1 +X,+Y,+Z
2 -X,1/2+Y,1/2-Z
3 -X,-Y,-Z
4 +X,1/2-Y,1/2+Z

loop_
_atom_local_axes_atom_label
_atom_local_axes_atom0
_atom_local_axes_ax1
_atom_local_axes_atom1
_atom_local_axes_atom2
_atom_local_axes_ax2
S(1) C(1) Z S(1) N(1) Y
S(2) C(2) Z S(2) N(2) Y
N(1) C(1) Z N(1) H(4) Y
N(2) C(2) Z N(2) S(2) Y
N(3) H(3) Z N(3) H(1) Y
N(4) H(4) Z N(4) H(6) Y
C(1) N(1) Z C(1) S(1) Y
C(2) N(2) Z C(2) S(2) Y
C(3) H(3a) Z C(3) H(3b) Y
C(4) H(4b) Z C(4) H(4a) Y
H(1) N(3) Z H(1) H(2) Y
H(2) N(3) Z H(2) H(1) Y
H(3) N(3) Z H(3) H(1) Y
H(3a) C(3) Z H(3a) H(3b) Y
H(3B) C(3) Z H(3B) H(3A) Y
H(4) N(4) Z H(4) H(6) Y
H(5) N(4) Z H(5) H(6) Y
H(6) N(4) Z H(6) H(4) Y
H(4A) C(4) Z H(4A) H(4B) Y
H(4B) C(4) Z H(4B) H(4A) Y

loop_
_atom_rho_multipole_atom_label
_atom_rho_multipole_coeff_Pv
_atom_rho_multipole_coeff_P00
_atom_rho_multipole_coeff_P11
_atom_rho_multipole_coeff_P1-1
_atom_rho_multipole_coeff_P10
_atom_rho_multipole_coeff_P20
_atom_rho_multipole_coeff_P21
_atom_rho_multipole_coeff_P2-1
_atom_rho_multipole_coeff_P22
_atom_rho_multipole_coeff_P2-2
_atom_rho_multipole_coeff_P30
_atom_rho_multipole_coeff_P31
_atom_rho_multipole_coeff_P3-1
_atom_rho_multipole_coeff_P32
_atom_rho_multipole_coeff_P3-2
_atom_rho_multipole_coeff_P33
_atom_rho_multipole_coeff_P3-3
_atom_rho_multipole_coeff_P40
_atom_rho_multipole_coeff_P41
_atom_rho_multipole_coeff_P4-1
_atom_rho_multipole_coeff_P42
_atom_rho_multipole_coeff_P4-2
_atom_rho_multipole_coeff_P43
_atom_rho_multipole_coeff_P4-3
_atom_rho_multipole_coeff_P44
_atom_rho_multipole_coeff_P4-4
_atom_rho_multipole_kappa
_atom_rho_multipole_kappa_prime0
_atom_rho_multipole_kappa_prime1
_atom_rho_multipole_kappa_prime2
_atom_rho_multipole_kappa_prime3
_atom_rho_multipole_kappa_prime4
_atom_rho_multipole_radial_slater_n0
_atom_rho_multipole_radial_slater_zeta0
_atom_rho_multipole_radial_slater_n1
_atom_rho_multipole_radial_slater_zeta1
_atom_rho_multipole_radial_slater_n2
_atom_rho_multipole_radial_slater_zeta2
_atom_rho_multipole_radial_slater_n3
_atom_rho_multipole_radial_slater_zeta3
_atom_rho_multipole_radial_slater_n4
_atom_rho_multipole_radial_slater_zeta4
S(1) 6.60(7) 0 0.011(17) 0.014(17) -0.006(17) -0.116(18) -0.003(19) 0.005(19) -0.058(18) -0.074(19) 0.12(3) -0.02(2) 0.00(2) -0.03(2) -0.01(2) 0.00(2) 0.01(2) 0.17(4) -0.02(3) -0.01(3) -0.03(3) -0.02(3) 0.07(3) 0.00(3) 0.00(3) 0.10(3) 0.961(4) 1.139842 1.139842 1.139842 1.139842 1.139842 2 3.6 2 3.6 4 3.6 6 3.6 8 3.6
S(2) 6.46(6) 0 0.002(18) -0.02(2) -0.019(18) -0.159(19) -0.01(2) 0.006(19) -0.091(19) 0.068(19) 0.14(3) 0.00(2) 0.01(2) -0.02(2) 0.04(2) 0.01(2) -0.02(2) 0.12(4) -0.01(3) 0.06(3) 0.00(3) -0.03(4) -0.03(3) 0.04(3) -0.05(3) -0.07(3) 0.961(4) 1.139842 1.139842 1.139842 1.139842 1.139842 2 3.6 2 3.6 4 3.6 6 3.6 8 3.6
N(1) 5.15(7) 0 -0.04(2) 0.000(19) -0.04(2) 0.10(2) -0.04(2) 0.011(19) 0.000(17) 0.008(17) 0.06(2) -0.04(2) -0.003(18) -0.025(19) 0.046(18) -0.015(17) -0.006(16) 0.02(3) -0.02(2) 0.01(2) -0.08(2) 0.00(2) 0.03(2) 0.02(2) -0.027(19) 0.008(19) 0.985(4) 0.934987 0.934987 0.934987 0.934987 0.934987 2 3.83936 2 3.83936 2 3.83936 3 3.83936 4 3.83936
N(2) 5.16(7) 0 0.05(2) 0.04(2) -0.08(3) 0.11(2) 0.02(2) 0.04(2) 0.015(19) -0.015(19) 0.04(2) 0.02(2) 0.05(2) -0.01(2) -0.036(19) -0.009(17) 0.003(17) 0.03(3) 0.01(2) 0.07(2) -0.03(2) -0.02(2) -0.02(2) 0.02(2) -0.01(2) 0.02(2) 0.985(4) 0.934987 0.934987 0.934987 0.934987 0.934987 2 3.83936 2 3.83936 2 3.83936 3 3.83936 4 3.83936
N(3) 4.94(6) 0 -0.012(16) -0.020(16) 0.002(16) 0.048(15) -0.004(14) 0.006(14) 0.024(15) 0.006(15) 0.187(16) 0.025(16) -0.008(16) -0.019(15) 0.041(15) -0.006(16) -0.174(15) 0.05(2) 0.00(2) -0.02(2) -0.033(19) -0.004(19) 0.014(19) 0.088(18) -0.022(18) -0.027(19) 1.006(4) 0.944449 0.944449 0.944449 0.944449 0.944449 2 3.83936 2 3.83936 2 3.83936 3 3.83936 4 3.83936
N(4) 4.96(6) 0 0.018(16) 0.024(16) 0.026(15) 0.026(15) -0.009(14) 0.051(13) 0.030(15) -0.032(15) 0.204(15) 0.008(16) -0.029(15) -0.040(15) -0.011(15) 0.068(16) -0.116(15) 0.079(19) 0.03(2) 0.068(18) 0.023(19) 0.052(19) -0.046(19) 0.041(18) 0.026(18) 0.039(18) 1.006(4) 0.944449 0.944449 0.944449 0.944449 0.944449 2 3.83936 2 3.83936 2 3.83936 3 3.83936 4 3.83936
C(1) 4.18(8) 0 0.00(2) 0.01(2) 0.16(3) 0.29(3) -0.01(2) -0.05(2) -0.046(16) -0.066(17) -0.03(3) 0.00(2) -0.04(2) -0.06(2) -0.01(2) -0.012(17) 0.031(17) -0.04(3) 0.04(3) -0.07(3) 0.03(3) -0.08(3) 0.00(2) 0.00(2) -0.01(2) 0.02(2) 0.992(6) 0.981655 0.981655 0.981655 0.981655 0.981655 2 3.1762 2 3.1762 2 3.1762 3 3.1762 4 3.1762
C(2) 4.24(8) 0 0.03(2) -0.01(2) 0.13(3) 0.32(3) -0.02(2) -0.02(2) -0.033(17) 0.024(17) -0.01(3) 0.03(2) -0.05(2) 0.02(2) 0.03(2) 0.020(18) -0.025(17) 0.03(3) 0.00(3) -0.03(3) -0.07(3) -0.04(3) -0.03(2) -0.02(2) 0.02(2) -0.04(2) 0.992(6) 0.981655 0.981655 0.981655 0.981655 0.981655 2 3.1762 2 3.1762 2 3.1762 3 3.1762 4 3.1762
C(3) 3.79(6) 0 -0.029(18) 0.025(19) 0.02(2) 0.013(19) 0.026(19) 0.044(18) 0.006(18) 0.082(17) 0.13(2) 0.05(2) 0.05(2) -0.06(2) 0.03(2) -0.04(2) -0.189(18) -0.02(3) 0.04(3) 0.02(3) -0.02(3) -0.05(3) 0.02(3) 0.05(3) -0.02(2) 0.02(2) 1.014(5) 0.970877 0.970877 0.970877 0.970877 0.970877 2 3.1762 2 3.1762 2 3.1762 3 3.1762 4 3.1762
C(4) 3.93(6) 0 0.011(19) 0.01(2) 0.03(2) 0.071(19) -0.001(18) 0.012(18) -0.016(17) -0.052(17) 0.14(2) 0.04(2) 0.00(2) -0.07(2) 0.02(2) 0.02(2) -0.234(18) -0.06(3) -0.01(3) -0.05(3) -0.01(3) 0.01(3) 0.05(3) 0.02(2) -0.04(2) 0.05(2) 1.014(5) 0.970877 0.970877 0.970877 0.970877 0.970877 2 3.1762 2 3.1762 2 3.1762 3 3.1762 4 3.1762
H(1) 0.8489 0 -0.01(2) -0.02(2) 0.20(2) 0 0 0 0 0 0 0 0 0 0 0 0 0 0 0 0 0 0 0 0 0 1.2 1.2 1.2 1.2 1.2 1.2 0 2 1 2 2 2 3 2 4 2
H(2) 0.8341 0 -0.08(2) -0.01(2) 0.16(3) 0 0 0 0 0 0 0 0 0 0 0 0 0 0 0 0 0 0 0 0 0 1.2 1.2 1.2 1.2 1.2 1.2 0 2 1 2 2 2 3 2 4 2
H(3) 0.8176 0 -0.03(2) -0.007(18) 0.13(2) 0 0 0 0 0 0 0 0 0 0 0 0 0 0 0 0 0 0 0 0 0 1.2 1.2 1.2 1.2 1.2 1.2 0 2 1 2 2 2 3 2 4 2
H(3A) 0.8621 0 -0.04(2) -0.008(18) 0.08(2) 0 0 0 0 0 0 0 0 0 0 0 0 0 0 0 0 0 0 0 0 0 1.2 1.2 1.2 1.2 1.2 1.2 0 2 1 2 2 2 3 2 4 2
H(3B) 1.0515 0 -0.03(2) -0.01(2) 0.15(2) 0 0 0 0 0 0 0 0 0 0 0 0 0 0 0 0 0 0 0 0 0 1.2 1.2 1.2 1.2 1.2 1.2 0 2 1 2 2 2 3 2 4 2
H(4) 0.7434 0 0.00(2) -0.04(2) 0.14(3) 0 0 0 0 0 0 0 0 0 0 0 0 0 0 0 0 0 0 0 0 0 1.2 1.2 1.2 1.2 1.2 1.2 0 2 1 2 2 2 3 2 4 2
H(5) 0.8315 0 0.01(2) -0.11(2) 0.12(2) 0 0 0 0 0 0 0 0 0 0 0 0 0 0 0 0 0 0 0 0 0 1.2 1.2 1.2 1.2 1.2 1.2 0 2 1 2 2 2 3 2 4 2
H(6) 0.8542 0 -0.04(2) -0.02(2) 0.16(2) 0 0 0 0 0 0 0 0 0 0 0 0 0 0 0 0 0 0 0 0 0 1.2 1.2 1.2 1.2 1.2 1.2 0 2 1 2 2 2 3 2 4 2
H(4A) 0.9788 0 -0.02(2) -0.05(2) 0.12(2) 0 0 0 0 0 0 0 0 0 0 0 0 0 0 0 0 0 0 0 0 0 1.2 1.2 1.2 1.2 1.2 1.2 0 2 1 2 2 2 3 2 4 2
H(4B) 0.7714 0 -0.062(19) -0.001(18) 0.084(19) 0 0 0 0 0 0 0 0 0 0 0 0 0 0 0 0 0 0 0 0 0 1.2 1.2 1.2 1.2 1.2 1.2 0 2 1 2 2 2 3 2 4 2

loop_
_atom_site_aniso_label
_atom_site_aniso_U_11
_atom_site_aniso_U_22
_atom_site_aniso_U_33
_atom_site_aniso_U_23
_atom_site_aniso_U_13
_atom_site_aniso_U_12
S(1) 0.01948(4) 0.01679(4) 0.01781(4) -0.00060(2) 0.00678(3) -0.00102(3)
S(2) 0.01912(4) 0.01684(4) 0.02551(5) -0.00072(3) 0.00773(3) -0.00115(3)
N(1) 0.02259(16) 0.01768(13) 0.0313(2) 0.00383(14) 0.01222(15) 0.00084(12)
N(2) 0.02157(17) 0.01936(15) 0.0346(2) 0.00308(15) 0.00974(17) -0.00159(13)
N(3) 0.01976(13) 0.01767(12) 0.01683(12) -0.00108(9) 0.00517(10) -0.00066(10)
N(4) 0.01977(12) 0.01601(11) 0.01525(11) 0.00182(8) 0.00487(9) 0.00066(9)
C(1) 0.01628(12) 0.01483(11) 0.01830(13) 0.00008(9) 0.00529(10) 0.00092(9)
C(2) 0.01577(12) 0.01526(12) 0.02305(15) -0.00043(11) 0.00490(11) 0.00016(9)
C(3) 0.02044(14) 0.01822(13) 0.01681(13) -0.00180(10) 0.00510(11) -0.00454(11)
C(4) 0.02365(15) 0.01552(11) 0.01515(12) 0.00080(9) 0.00624(11) 0.00380(11)

loop_
_atom_site_label
_atom_site_fract_x
_atom_site_fract_y
_atom_site_fract_z
_atom_site_U_iso_or_equiv
_atom_site_occupancy
_atom_site_symmetry_multiplicity
S(1) 0.44330(5) 0.27371(5) 0.19732(2) 0.018 1 4
S(2) -0.07922(6) 0.38195(5) 0.67626(3) 0.02 1 4
N(1) 0.65203(8) 0.51961(6) 0.12443(4) 0.023 1 4
N(2) 0.14251(8) 0.62645(7) 0.60975(5) 0.025 1 4
N(3) 0.06219(6) -0.01086(5) 0.61990(3) 0.018 1 4
N(4) 0.54320(6) 0.87687(5) 0.10343(2) 0.017 1 4
C(1) 0.56555(6) 0.41750(5) 0.15598(3) 0.016 1 4
C(2) 0.05116(6) 0.52375(5) 0.63811(3) 0.018 1 4
C(3) 0.06899(7) 0.05191(6) 0.53282(3) 0.018 1 4
C(4) 0.53865(7) 0.91029(5) 0.01175(3) 0.018 1 4
H(1) -0.073579 -0.004125 0.632802 0.037 1 4
H(2) 0.095248 -0.140143 0.624496 0.043 1 4
H(3) 0.156492 0.054754 0.666027 0.036 1 4
H(3A) 0.02153 0.181454 0.527113 0.02 1 4
H(3B) 0.210805 0.032035 0.524066 0.035 1 4
H(4) 0.588768 0.753348 0.119992 0.048 1 4
H(5) 0.627886 0.965238 0.14147 0.033 1 4
H(6) 0.411114 0.891176 0.119525 0.031 1 4
H(4A) 0.677568 0.899496 -0.001949 0.033 1 4
H(4B) 0.451916 0.812432 -0.022149 0.018 1 4

loop_
_atom_type_symbol
_atom_type_description
_atom_type_scat_dispersion_real
_atom_type_scat_dispersion_imag
_atom_type_scat_source
C C 0.0033 0.0016 'International Tables Vol C Tables 4.2.6.8 and 6.1.1.4'
H H 0.0000 0.0000 'International Tables Vol C Tables 4.2.6.8 and 6.1.1.4'
N N 0.0061 0.0033 'International Tables Vol C Tables 4.2.6.8 and 6.1.1.4'
S S 0.1246 0.1234 'International Tables Vol C Tables 4.2.6.8 and 6.1.1.4'

loop_
_geom_angle_atom_site_label_1
_geom_angle_atom_site_label_2
_geom_angle_atom_site_label_3
_geom_angle
_geom_angle_site_symmetry_1
_geom_angle_site_symmetry_2
_geom_angle_site_symmetry_3
_geom_angle_publ_flag
C(1) N(1) H(1) 122.37 1_555 1_555 4_654 yes
C(1) N(1) H(4) 121.83 1_555 1_555 1_555 yes
H(1) N(1) H(4) 107.21 4_654 1_555 1_555 yes
C(2) N(2) H(2) 118.81 1_555 1_555 1_565 yes
C(2) N(2) H(6) 123.15 1_555 1_555 4_565 yes
H(2) N(2) H(6) 105.32 1_565 1_555 4_565 yes
C(3) N(3) H(1) 112.13 1_555 1_555 1_555 yes
C(3) N(3) H(2) 109.70 1_555 1_555 1_555 yes
C(3) N(3) H(3) 111.89 1_555 1_555 1_555 yes
H(1) N(3) H(2) 104.24 1_555 1_555 1_555 yes
H(1) N(3) H(3) 109.76 1_555 1_555 1_555 yes
H(2) N(3) H(3) 108.81 1_555 1_555 1_555 yes
C(4) N(4) H(4) 111.19 1_555 1_555 1_555 yes
C(4) N(4) H(5) 111.35 1_555 1_555 1_555 yes
C(4) N(4) H(6) 112.66 1_555 1_555 1_555 yes
H(4) N(4) H(5) 110.43 1_555 1_555 1_555 yes
H(4) N(4) H(6) 107.08 1_555 1_555 1_555 yes
H(5) N(4) H(6) 103.82 1_555 1_555 1_555 yes
S(1) C(1) N(1) 178.52(5) 1_555 1_555 1_555 yes
S(2) C(2) N(2) 178.97(5) 1_555 1_555 1_555 yes
N(3) C(3) C(3) 109.75(4) 1_555 1_555 3_556 yes
N(3) C(3) H(3A) 108.86 1_555 1_555 1_555 yes
N(3) C(3) H(3B) 106.53 1_555 1_555 1_555 yes
C(3) C(3) H(3A) 106.92 3_556 1_555 1_555 yes
C(3) C(3) H(3B) 109.64 3_556 1_555 1_555 yes
H(3A) C(3) H(3B) 115.09 1_555 1_555 1_555 yes
N(4) C(4) C(4) 109.98(4) 1_555 1_555 3_675 yes
N(4) C(4) H(4A) 110.58 1_555 1_555 1_555 yes
N(4) C(4) H(4B) 106.15 1_555 1_555 1_555 yes
C(4) C(4) H(4A) 109.28 3_675 1_555 1_555 yes
C(4) C(4) H(4B) 112.59 3_675 1_555 1_555 yes
H(4A) C(4) H(4B) 108.23 1_555 1_555 1_555 yes
N(1) H(1) N(3) 163.45 4_455 1_555 1_555 yes
N(2) H(2) N(3) 168.86 1_545 1_555 1_555 yes
N(1) H(4) N(4) 167.31 1_555 1_555 1_555 yes
N(2) H(6) N(4) 158.46 4_564 1_555 1_555 yes

loop_
_geom_bond_atom_site_label_1
_geom_bond_atom_site_label_2
_geom_bond_distance
_geom_bond_site_symmetry_1
_geom_bond_site_symmetry_2
_geom_bond_publ_flag
S(1) C(1) 1.6339(5) 1_555 1_555 yes
S(2) C(2) 1.6343(6) 1_555 1_555 yes
N(1) C(1) 1.1770(6) 1_555 1_555 yes
N(2) C(2) 1.1755(7) 1_555 1_555 yes
N(3) C(3) 1.4859(6) 1_555 1_555 yes
N(3) H(1) 1.0300 1_555 1_555 yes
N(3) H(2) 1.0300 1_555 1_555 yes
N(3) H(3) 1.0300 1_555 1_555 yes
N(4) C(4) 1.4838(5) 1_555 1_555 yes
N(4) H(4) 1.0300 1_555 1_555 yes
N(4) H(5) 1.0300 1_555 1_555 yes
N(4) H(6) 1.0300 1_555 1_555 yes
C(3) C(3) 1.5211(8) 1_555 3_556 yes
C(3) H(3A) 1.0590 1_555 1_555 yes
C(3) H(3B) 1.0590 1_555 1_555 yes
C(4) C(4) 1.5175(8) 1_555 3_675 yes
C(4) H(4A) 1.0590 1_555 1_555 yes
C(4) H(4B) 1.0590 1_555 1_555 yes

loop_
_geom_torsion_atom_site_label_1
_geom_torsion_atom_site_label_2
_geom_torsion_atom_site_label_3
_geom_torsion_atom_site_label_4
_geom_torsion
_geom_torsion_site_symmetry_1
_geom_torsion_site_symmetry_2
_geom_torsion_site_symmetry_3
_geom_torsion_site_symmetry_4
_geom_torsion_publ_flag
C(1) N(1) H(4) N(4) -107.82 1_555 1_555 1_555 1_555 yes
H(1) N(1) H(4) N(4) 103.76 4_654 1_555 1_555 1_555 yes
H(1) N(3) C(3) H(3A) 59.15 1_555 1_555 1_555 1_555 yes
H(1) N(3) C(3) H(3B) -176.19 1_555 1_555 1_555 1_555 yes
H(2) N(3) C(3) H(3A) 174.46 1_555 1_555 1_555 1_555 yes
H(2) N(3) C(3) H(3B) -60.87 1_555 1_555 1_555 1_555 yes
H(3) N(3) C(3) H(3A) -64.68 1_555 1_555 1_555 1_555 yes
H(3) N(3) C(3) H(3B) 59.99 1_555 1_555 1_555 1_555 yes
C(4) N(4) H(4) N(1) -23.96 1_555 1_555 1_555 1_555 yes
H(4) N(4) C(4) H(4A) -62.14 1_555 1_555 1_555 1_555 yes
H(4) N(4) C(4) H(4B) 55.03 1_555 1_555 1_555 1_555 yes
H(5) N(4) C(4) H(4A) 61.47 1_555 1_555 1_555 1_555 yes
H(5) N(4) C(4) H(4B) 178.65 1_555 1_555 1_555 1_555 yes
H(6) N(4) C(4) H(4A) 177.65 1_555 1_555 1_555 1_555 yes
H(6) N(4) C(4) H(4B) -65.17 1_555 1_555 1_555 1_555 yes
H(5) N(4) H(4) N(1) -148.10 1_555 1_555 1_555 1_555 yes
H(6) N(4) H(4) N(1) 99.50 1_555 1_555 1_555 1_555 yes
C(3) C(3) N(3) H(1) -57.56 3_556 1_555 1_555 1_555 yes
C(3) C(3) N(3) H(2) 57.75 3_556 1_555 1_555 1_555 yes
C(3) C(3) N(3) H(3) 178.61 3_556 1_555 1_555 1_555 yes
C(4) C(4) N(4) H(4) 177.08 3_675 1_555 1_555 1_555 yes
C(4) C(4) N(4) H(5) -59.30 3_675 1_555 1_555 1_555 yes
C(4) C(4) N(4) H(6) 56.88 3_675 1_555 1_555 1_555 yes
N(1) H(1) N(3) C(3) 44.92 4_455 1_555 1_555 1_555 yes
N(1) H(1) N(3) H(2) -73.68 4_455 1_555 1_555 1_555 yes
N(1) H(1) N(3) H(3) 169.92 4_455 1_555 1_555 1_555 yes
N(2) H(2) N(3) C(3) -19.97 1_545 1_555 1_555 1_555 yes
N(2) H(2) N(3) H(1) 100.27 1_545 1_555 1_555 1_555 yes
N(2) H(2) N(3) H(3) -142.67 1_545 1_555 1_555 1_555 yes
N(2) H(6) N(4) C(4) 41.83 4_564 1_555 1_555 1_555 yes
N(2) H(6) N(4) H(4) -80.72 4_564 1_555 1_555 1_555 yes
N(2) H(6) N(4) H(5) 162.43 4_564 1_555 1_555 1_555 yes

loop_
_atom_site_anharm_gc_c_label
_atom_site_anharm_gc_c_111
_atom_site_anharm_gc_c_222
_atom_site_anharm_gc_c_333
_atom_site_anharm_gc_c_112
_atom_site_anharm_gc_c_122
_atom_site_anharm_gc_c_113
_atom_site_anharm_gc_c_133
_atom_site_anharm_gc_c_223
_atom_site_anharm_gc_c_233
_atom_site_anharm_gc_c_123
S(1) 0.00022 0.000257 -0.000016 -0.000008 0.000029 0.000055 -0.000003 0.000006 0.000003 -0.000021
S(2) 0.000127 0.000215 -0.000077 0.000052 0.000049 0.000102 0 0.000002 -0.000044 -0.000034
